data_7063624
loop_
_publ_author_name
'Yousefshahi, Mohammad Reza'
'Neshat, Abdollah'
'Tahmasebi, Elham'
'Eigner, V\'aclav'
'Du\<sek, Michal'
'Osanlou, Farzane'

_publ_section_title
;
 Generation of High Nuclearity Silver(I) and Gold(I) Species Using Simple
 N-Heterocyclic Carbene Complexes
;
_journal_name_full 'New Journal of Chemistry'
_journal_paper_doi 10.1039/D4NJ05260A
_journal_year 2025
_chemical_formula_moiety 'C36 H84 Ag8 Cl2 O12 P6 S12'
_chemical_formula_sum 'C36 H84 Ag8 Cl2 O12 P6 S12'
_chemical_formula_weight 2213.5
_space_group_IT_number 2
_space_group_name_Hall '-P 1'
_space_group_name_H-M_alt 'P -1'
_symmetry_cell_setting triclinic
_symmetry_Int_Tables_number 2
_symmetry_space_group_name_Hall '-P 1'
_symmetry_space_group_name_H-M 'P -1'
_audit_update_record
;
2023-08-10 deposited with the CCDC.	2025-01-28 downloaded from the CCDC.
;
_cell_angle_alpha 111.746(3)
_cell_angle_beta 105.302(3)
_cell_angle_gamma 108.565(2)
_cell_formula_units_Z 1
_cell_length_a 12.3361(3)
_cell_length_b 13.4925(4)
_cell_length_c 13.6587(5)
_cell_measurement_reflns_used 17392
_cell_measurement_temperature 120.01(10)
_cell_measurement_theta_max 29.21
_cell_measurement_theta_min 3.12
_cell_volume 1803.70(13)
_computing_cell_refinement 'CrysAlisPro 1.171.41.93a (Rigaku OD, 2020)'
_computing_data_collection 'CrysAlisPro 1.171.41.93a (Rigaku OD, 2020)'
_computing_data_reduction 'CrysAlisPro 1.171.41.93a (Rigaku OD, 2020)'
_diffrn_ambient_temperature 120.01
_diffrn_detector 'CCD plate'
_diffrn_detector_area_resol_mean 5.1783
_diffrn_measured_fraction_theta_full 0.98
_diffrn_measured_fraction_theta_max 0.89
_diffrn_measurement_device 'four-circle diffractometer'
_diffrn_measurement_device_type 'Xcalibur, AtlasS2, Gemini ultra'
_diffrn_measurement_method '\w scans'
_diffrn_radiation_monochromator graphite
_diffrn_radiation_probe x-ray
_diffrn_radiation_source 'X-ray tube'
_diffrn_radiation_type 'Mo K\a'
_diffrn_radiation_wavelength 0.71073
_diffrn_reflns_av_R_equivalents 0.0267
_diffrn_reflns_av_unetI/netI 0.0245
_diffrn_reflns_limit_h_max 16
_diffrn_reflns_limit_h_min -16
_diffrn_reflns_limit_k_max 18
_diffrn_reflns_limit_k_min -18
_diffrn_reflns_limit_l_max 17
_diffrn_reflns_limit_l_min -18
_diffrn_reflns_number 32147
_diffrn_reflns_theta_full 27.75
_diffrn_reflns_theta_max 29.45
_diffrn_reflns_theta_min 2.59
_diffrn_source 'fine-focus sealed X-ray tube'
_exptl_absorpt_coefficient_mu 2.72
_exptl_absorpt_correction_T_max 0.841
_exptl_absorpt_correction_T_min 0.696
_exptl_absorpt_correction_type analytical
_exptl_absorpt_process_details
;
  CrysAlisPro 1.171.41.93a (Rigaku Oxford Diffraction, 2020)
  Analytical numeric absorption correction based on crystal shape
;
_exptl_crystal_colour colourless
_exptl_crystal_density_diffrn 2.0378
_exptl_crystal_description prism
_exptl_crystal_F_000 1088
_exptl_crystal_size_max 0.21
_exptl_crystal_size_mid 0.138
_exptl_crystal_size_min 0.071
_refine_diff_density_max 1.66
_refine_diff_density_min -0.71
_refine_ls_extinction_method none
_refine_ls_goodness_of_fit_gt 1.5417
_refine_ls_goodness_of_fit_ref 1.4786
_refine_ls_hydrogen_treatment constr
_refine_ls_number_constraints 248
_refine_ls_number_parameters 341
_refine_ls_number_reflns 8886
_refine_ls_number_restraints 5
_refine_ls_R_factor_all 0.0405
_refine_ls_R_factor_gt 0.0319
_refine_ls_shift/su_max 0.0322
_refine_ls_shift/su_mean 0.0013
_refine_ls_structure_factor_coef Fsqd
_refine_ls_weighting_details 'calc w=1/[\s^2^(Fo^2^)+(0.04P)^2^+0.0000P] where P=(Fo^2^+2Fc^2^)/3'
_refine_ls_weighting_scheme sigma
_refine_ls_wR_factor_gt 0.0885
_refine_ls_wR_factor_ref 0.0927
_reflns_number_gt 7502
_reflns_number_total 8886
_reflns_threshold_expression I>3\s(I)
_cod_data_source_file d4nj05260a2.cif
_cod_data_source_block AN24
_cod_depositor_comments
;
The following automatic conversions were performed:

data item '_diffrn_radiation_probe' value 'X-ray' was changed to
'x-ray' in accordance with the
/home/data/users/saulius/crontab/automatic-downloads/rss-feeds/RSC/lib/dictionaries/cif_core.dic
dictionary named 'cif_core.dic' version 2.4.2 last updated on
2011-04-26.

Automatic conversion script
Id: cif_fix_values 8170 2020-07-09 18:12:32Z antanas 
;
_cod_database_code 7063624

loop_
_space_group_symop_id
_space_group_symop_operation_xyz
1 x,y,z
2 -x,-y,-z

loop_
_atom_site_label
_atom_site_type_symbol
_atom_site_fract_x
_atom_site_fract_y
_atom_site_fract_z
_atom_site_adp_type
_atom_site_U_iso_or_equiv
_atom_site_site_symmetry_multiplicity
_atom_site_occupancy
_atom_site_calc_flag
_atom_site_refinement_flags
_atom_site_disorder_assembly
_atom_site_disorder_group
Ag1 Ag 0.52405(2) 1.23270(2) 0.57652(2) Uani 0.01978(13) 2 1 d . . .
Ag2 Ag 0.29844(2) 0.84305(2) 0.27633(2) Uani 0.02021(13) 2 1 d . . .
Ag3 Ag 0.43419(2) 0.92076(2) 0.64745(2) Uani 0.01925(13) 2 1 d . . .
Ag4 Ag 0.21011(3) 1.00572(3) 0.50122(3) Uani 0.02798(15) 2 1 d . . .
Cl1 Cl 0.5 1 0.5 Uani 0.0162(5) 1 1 d . . .
Cl2 Cl -0 1 0.5 Uani 0.0687(14) 1 1 d . . .
S1a S 0.30068(8) 1.16961(7) 0.44892(7) Uani 0.0163(4) 2 1 d . . .
S2a S 0.33742(8) 0.99543(7) 0.20765(7) Uani 0.0157(4) 2 1 d . . .
S1b S 0.12956(8) 0.78514(7) 0.34155(8) Uani 0.0171(4) 2 1 d . . .
S2b S 0.31528(8) 0.69880(7) 0.49957(7) Uani 0.0163(4) 2 1 d . . .
S1c S 0.33339(8) 1.05136(7) 0.71000(7) Uani 0.0167(4) 2 1 d . . .
S2c S 0.61211(8) 1.30225(7) 0.79220(7) Uani 0.0171(4) 2 1 d . . .
P1a P 0.28567(8) 1.11890(7) 0.28575(7) Uani 0.0130(4) 2 1 d . . .
P1b P 0.14763(8) 0.66219(7) 0.38461(7) Uani 0.0136(4) 2 1 d . . .
P1c P 0.47380(8) 1.21849(7) 0.82807(7) Uani 0.0138(4) 2 1 d . . .
O1a O 0.1448(2) 1.0790(2) 0.2034(2) Uani 0.0180(11) 2 1 d . . .
O2a O 0.3643(2) 1.23052(19) 0.27763(19) Uani 0.0155(10) 2 1 d . . .
O1b O 0.0415(2) 0.6178(2) 0.4245(2) Uani 0.0174(11) 2 1 d . . .
O2b O 0.1116(2) 0.5435(2) 0.2728(2) Uani 0.0170(11) 2 1 d . . .
O1c O 0.4124(2) 1.3027(2) 0.8700(2) Uani 0.0189(11) 2 1 d . . .
O2c O 0.5469(2) 1.2230(2) 0.9444(2) Uani 0.0170(11) 2 1 d . . .
C1a C 0.0363(3) 0.9786(3) 0.1896(3) Uani 0.0209(16) 2 1 d . . .
C2a C -0.0273(4) 0.8826(3) 0.0629(4) Uani 0.036(2) 2 1 d . . .
C3a C -0.0473(4) 1.0293(4) 0.2262(4) Uani 0.039(2) 2 1 d . . .
C4a C 0.3663(3) 1.3490(3) 0.3308(3) Uani 0.0208(16) 2 1 d . . .
C5a C 0.2634(4) 1.3509(4) 0.2443(4) Uani 0.036(2) 2 1 d . . .
C6a C 0.4973(4) 1.4397(3) 0.3633(3) Uani 0.0279(18) 2 1 d . . .
C1b C 0.0225(3) 0.6951(3) 0.5206(3) Uani 0.0227(17) 2 1 d . . .
C2b C 0.0937(4) 0.6979(4) 0.6309(4) Uani 0.036(2) 2 1 d . . .
C3b C -0.1177(4) 0.6404(5) 0.4833(5) Uani 0.055(3) 2 1 d . . .
C4b C 0.0074(3) 0.4915(3) 0.1574(3) Uani 0.0221(16) 2 1 d . . .
C5b C -0.1170(4) 0.4142(5) 0.1521(4) Uani 0.054(3) 2 1 d . . .
C6b C 0.0431(4) 0.4208(4) 0.0703(3) Uani 0.034(2) 2 1 d . . .
C1c C 0.3356(3) 1.3299(3) 0.7920(3) Uani 0.0286(11) 2 0.556(12) d . 1 1
C1c' C 0.3356(3) 1.3299(3) 0.7920(3) Uani 0.0286(11) 2 0.444(12) d . 1 2
C2c C 0.3966(7) 1.4672(5) 0.8445(9) Uani 0.0286(11) 2 0.556(12) d . 1 1
C2c' C 0.4130(9) 1.4582(7) 0.8285(11) Uani 0.0286(11) 2 0.444(12) d . 1 2
C3c C 0.2012(7) 1.2827(7) 0.7753(9) Uani 0.0286(11) 2 0.556(12) d . 1 1
C3c' C 0.2235(9) 1.3171(9) 0.8292(11) Uani 0.0286(11) 2 0.444(12) d . 1 2
C4c C 0.4863(3) 1.1518(3) 0.9925(3) Uani 0.0219(16) 2 1 d . . .
C5c C 0.3936(4) 1.1881(4) 1.0279(4) Uani 0.033(2) 2 1 d . . .
C6c C 0.5953(4) 1.1743(4) 1.0943(4) Uani 0.035(2) 2 1 d . . .
H1c1a H 0.058927 0.943552 0.236309 Uiso 0.0251 2 1 d . . .
H1c2a H -0.096914 0.81399 0.050212 Uiso 0.0432 2 1 d . . .
H2c2a H -0.058263 0.913615 0.014995 Uiso 0.0432 2 1 d . . .
H3c2a H 0.032846 0.859011 0.042601 Uiso 0.0432 2 1 d . . .
H1c3a H -0.12445 0.965186 0.209546 Uiso 0.0464 2 1 d . . .
H2c3a H -0.004075 1.08605 0.308591 Uiso 0.0464 2 1 d . . .
H3c3a H -0.066914 1.069203 0.183893 Uiso 0.0464 2 1 d . . .
H1c4a H 0.350053 1.366522 0.398701 Uiso 0.0249 2 1 d . . .
H1c5a H 0.261107 1.425751 0.280435 Uiso 0.0426 2 1 d . . .
H2c5a H 0.280419 1.34281 0.177811 Uiso 0.0426 2 1 d . . .
H3c5a H 0.18308 1.285274 0.219312 Uiso 0.0426 2 1 d . . .
H1c6a H 0.50133 1.517794 0.387964 Uiso 0.0335 2 1 d . . .
H2c6a H 0.558402 1.442331 0.425996 Uiso 0.0335 2 1 d . . .
H3c6a H 0.515845 1.416788 0.296701 Uiso 0.0335 2 1 d . . .
H1c1b H 0.054166 0.776966 0.536654 Uiso 0.0272 2 1 d . . .
H1c2b H 0.075957 0.742074 0.692586 Uiso 0.0428 2 1 d . . .
H2c2b H 0.067245 0.617029 0.61716 Uiso 0.0428 2 1 d . . .
H3c2b H 0.183176 0.736393 0.653059 Uiso 0.0428 2 1 d . . .
H1c3b H -0.135357 0.68751 0.543446 Uiso 0.0656 2 1 d . . .
H2c3b H -0.159011 0.639003 0.412261 Uiso 0.0656 2 1 d . . .
H3c3b H -0.148649 0.559624 0.470391 Uiso 0.0656 2 1 d . . .
H1c4b H -0.004985 0.551739 0.141612 Uiso 0.0265 2 1 d . . .
H1c5b H -0.182865 0.373098 0.074089 Uiso 0.0644 2 1 d . . .
H2c5b H -0.107661 0.356075 0.173457 Uiso 0.0644 2 1 d . . .
H3c5b H -0.139042 0.464511 0.205486 Uiso 0.0644 2 1 d . . .
H1c6b H -0.028385 0.372357 -0.005184 Uiso 0.0405 2 1 d . . .
H2c6b H 0.112373 0.474939 0.06649 Uiso 0.0405 2 1 d . . .
H3c6b H 0.068171 0.369579 0.093575 Uiso 0.0405 2 1 d . . .
H1c4c H 0.436605 1.067521 0.935867 Uiso 0.0263 2 1 d . . .
H1c5c H 0.361004 1.144779 1.06428 Uiso 0.0395 2 1 d . . .
H2c5c H 0.435724 1.273093 1.082202 Uiso 0.0395 2 1 d . . .
H3c5c H 0.324947 1.1697 0.959942 Uiso 0.0395 2 1 d . . .
H1c6c H 0.562921 1.130241 1.130218 Uiso 0.0419 2 1 d . . .
H2c6c H 0.650723 1.148248 1.06705 Uiso 0.0419 2 1 d . . .
H3c6c H 0.641492 1.258871 1.150592 Uiso 0.0419 2 1 d . . .
H1c1c H 0.333472 1.290869 0.71628 Uiso 0.0343 2 0.556(12) d . 1 1
H1c1c' H 0.308539 1.28152 0.709685 Uiso 0.0343 2 0.444(12) d . 1 2
H1c2c H 0.354628 1.486523 0.789761 Uiso 0.0343 2 0.556(12) d . 1 1
H2c2c H 0.3886 1.503056 0.915642 Uiso 0.0343 2 0.556(12) d . 1 1
H3c2c H 0.48484 1.497818 0.860857 Uiso 0.0343 2 0.556(12) d . 1 1
H1c2c' H 0.357873 1.49291 0.813807 Uiso 0.0343 2 0.444(12) d . 1 2
H2c2c' H 0.468895 1.501825 0.910519 Uiso 0.0343 2 0.444(12) d . 1 2
H3c2c' H 0.462099 1.462764 0.784827 Uiso 0.0343 2 0.444(12) d . 1 2
H1c3c H 0.155091 1.19829 0.7186 Uiso 0.0343 2 0.556(12) d . 1 1
H2c3c H 0.199044 1.294382 0.848327 Uiso 0.0343 2 0.556(12) d . 1 1
H3c3c H 0.163081 1.325035 0.748105 Uiso 0.0343 2 0.556(12) d . 1 1
H1c3c' H 0.178284 1.235615 0.811761 Uiso 0.0343 2 0.444(12) d . 1 2
H2c3c' H 0.257195 1.370691 0.911666 Uiso 0.0343 2 0.444(12) d . 1 2
H3c3c' H 0.166693 1.337196 0.78693 Uiso 0.0343 2 0.444(12) d . 1 2

loop_
_atom_site_aniso_label
_atom_site_aniso_type_symbol
_atom_site_aniso_U_11
_atom_site_aniso_U_22
_atom_site_aniso_U_33
_atom_site_aniso_U_12
_atom_site_aniso_U_13
_atom_site_aniso_U_23
Ag1 Ag 0.01961(14) 0.02180(14) 0.01900(14) 0.01084(11) 0.00820(11) 0.01022(12)
Ag2 Ag 0.01904(14) 0.01963(13) 0.02285(15) 0.00785(10) 0.00954(11) 0.01202(12)
Ag3 Ag 0.02024(14) 0.01865(13) 0.01955(14) 0.00952(10) 0.01017(11) 0.00865(11)
Ag4 Ag 0.03130(17) 0.02570(15) 0.02551(16) 0.01159(12) 0.01175(13) 0.01320(13)
Cl1 Cl 0.0191(5) 0.0143(5) 0.0149(5) 0.0068(4) 0.0073(4) 0.0078(4)
Cl2 Cl 0.0438(11) 0.1244(19) 0.0775(14) 0.0573(12) 0.0418(10) 0.0609(14)
S1a S 0.0171(4) 0.0201(4) 0.0151(4) 0.0103(3) 0.0089(3) 0.0092(3)
S2a S 0.0179(4) 0.0159(4) 0.0152(4) 0.0088(3) 0.0086(3) 0.0077(3)
S1b S 0.0156(4) 0.0166(4) 0.0228(4) 0.0088(3) 0.0083(3) 0.0122(4)
S2b S 0.0145(4) 0.0168(4) 0.0168(4) 0.0073(3) 0.0051(3) 0.0087(3)
S1c S 0.0135(4) 0.0163(4) 0.0168(4) 0.0057(3) 0.0071(3) 0.0058(3)
S2c S 0.0172(4) 0.0159(4) 0.0169(4) 0.0060(3) 0.0086(3) 0.0077(3)
P1a P 0.0126(4) 0.0134(4) 0.0131(4) 0.0060(3) 0.0053(3) 0.0069(3)
P1b P 0.0127(4) 0.0129(4) 0.0154(4) 0.0058(3) 0.0065(3) 0.0072(3)
P1c P 0.0152(4) 0.0137(4) 0.0139(4) 0.0074(3) 0.0075(3) 0.0066(3)
O1a O 0.0131(11) 0.0178(11) 0.0182(12) 0.0059(9) 0.0037(9) 0.0076(10)
O2a O 0.0184(12) 0.0128(11) 0.0158(11) 0.0070(9) 0.0082(9) 0.0071(10)
O1b O 0.0168(12) 0.0183(11) 0.0176(12) 0.0064(9) 0.0097(10) 0.0096(10)
O2b O 0.0189(12) 0.0145(11) 0.0139(11) 0.0079(9) 0.0042(9) 0.0053(10)
O1c O 0.0247(13) 0.0196(12) 0.0197(12) 0.0148(10) 0.0127(10) 0.0105(10)
O2c O 0.0195(12) 0.0166(11) 0.0167(12) 0.0078(9) 0.0077(10) 0.0105(10)
C1a C 0.0143(16) 0.0219(17) 0.0230(18) 0.0049(13) 0.0062(14) 0.0122(15)
C2a C 0.031(2) 0.0199(18) 0.036(2) 0.0051(16) 0.0131(18) 0.0008(18)
C3a C 0.024(2) 0.038(2) 0.037(2) 0.0110(18) 0.0156(19) 0.004(2)
C4a C 0.0260(18) 0.0103(15) 0.0189(17) 0.0069(13) 0.0076(14) 0.0035(14)
C5a C 0.037(2) 0.0227(19) 0.037(2) 0.0168(18) 0.0051(19) 0.0105(19)
C6a C 0.037(2) 0.0159(17) 0.0236(19) 0.0055(15) 0.0125(17) 0.0088(16)
C1b C 0.0275(19) 0.0223(18) 0.0270(19) 0.0154(15) 0.0186(16) 0.0127(16)
C2b C 0.043(3) 0.047(3) 0.031(2) 0.028(2) 0.0226(19) 0.022(2)
C3b C 0.029(2) 0.081(4) 0.047(3) 0.031(3) 0.021(2) 0.019(3)
C4b C 0.0247(18) 0.0196(17) 0.0122(16) 0.0071(14) 0.0005(14) 0.0067(15)
C5b C 0.025(2) 0.071(4) 0.026(2) -0.004(2) -0.0002(18) 0.017(2)
C6b C 0.047(3) 0.033(2) 0.0179(19) 0.023(2) 0.0083(17) 0.0095(17)
C1c C 0.0246(11) 0.0290(11) 0.0360(14) 0.0155(9) 0.0113(10) 0.0184(11)
C1c' C 0.0246(11) 0.0290(11) 0.0360(14) 0.0155(9) 0.0113(10) 0.0184(11)
C2c C 0.0246(11) 0.0290(11) 0.0360(14) 0.0155(9) 0.0113(10) 0.0184(11)
C2c' C 0.0246(11) 0.0290(11) 0.0360(14) 0.0155(9) 0.0113(10) 0.0184(11)
C3c C 0.0246(11) 0.0290(11) 0.0360(14) 0.0155(9) 0.0113(10) 0.0184(11)
C3c' C 0.0246(11) 0.0290(11) 0.0360(14) 0.0155(9) 0.0113(10) 0.0184(11)
C4c C 0.0247(18) 0.0197(17) 0.0190(17) 0.0052(14) 0.0083(14) 0.0124(15)
C5c C 0.036(2) 0.049(3) 0.028(2) 0.020(2) 0.0205(18) 0.027(2)
C6c C 0.033(2) 0.039(2) 0.036(2) 0.0132(18) 0.0107(18) 0.029(2)

loop_
_atom_type_symbol
_atom_type_scat_dispersion_real
_atom_type_scat_dispersion_imag
_atom_type_scat_source
C 0.0033 0.0016 'International Tables Vol C tables 4.2.6.8 and 6.1.1.1'
H 0.0000 0.0000 'International Tables Vol C tables 4.2.6.8 and 6.1.1.1'
Ag -0.8971 1.1015 'International Tables Vol C tables 4.2.6.8 and 6.1.1.1'
Cl 0.1484 0.1585 'International Tables Vol C tables 4.2.6.8 and 6.1.1.1'
O 0.0106 0.0060 'International Tables Vol C tables 4.2.6.8 and 6.1.1.1'
P 0.1023 0.0942 'International Tables Vol C tables 4.2.6.8 and 6.1.1.1'
S 0.1246 0.1234 'International Tables Vol C tables 4.2.6.8 and 6.1.1.1'

loop_
_exptl_crystal_face_index_h
_exptl_crystal_face_index_k
_exptl_crystal_face_index_l
_exptl_crystal_face_perp_dist
? ? ? ?

loop_
_geom_angle_atom_site_label_1
_geom_angle_atom_site_label_2
_geom_angle_atom_site_label_3
_geom_angle_site_symmetry_1
_geom_angle_site_symmetry_2
_geom_angle_site_symmetry_3
_geom_angle
_geom_angle_publ_flag
Cl1 Ag1 S1a . . . 96.38(2) ?
Cl1 Ag1 S2b . . 2_676 95.80(2) ?
Cl1 Ag1 S2c . . . 96.93(3) ?
S1a Ag1 S2b . . 2_676 114.77(4) ?
S1a Ag1 S2c . . . 125.27(4) ?
S2b Ag1 S2c 2_676 . . 116.27(3) ?
Cl1 Ag2 S2a . . . 95.122(16) ?
Cl1 Ag2 S1b . . . 96.66(2) ?
Cl1 Ag2 S2c . . 2_676 96.282(19) ?
S2a Ag2 S1b . . . 124.25(4) ?
S2a Ag2 S2c . . 2_676 114.02(4) ?
S1b Ag2 S2c . . 2_676 118.45(4) ?
Cl1 Ag3 S2a . . 2_676 94.91(3) ?
Cl1 Ag3 S2b . . . 96.81(3) ?
Cl1 Ag3 S1c . . . 96.16(3) ?
S2a Ag3 S2b 2_676 . . 117.73(3) ?
S2a Ag3 S1c 2_676 . . 114.02(3) ?
S2b Ag3 S1c . . . 125.00(3) ?
Cl2 Ag4 S1a . . . 104.82(3) ?
Cl2 Ag4 S1b . . . 100.50(2) ?
Cl2 Ag4 S1c . . . 102.67(3) ?
S1a Ag4 S1b . . . 115.78(3) ?
S1a Ag4 S1c . . . 116.74(3) ?
S1b Ag4 S1c . . . 113.41(4) ?
Ag1 Cl1 Ag1 . . 2_676 180 ?
Ag1 Cl1 Ag2 . . . 109.311(10) ?
Ag1 Cl1 Ag2 . . 2_676 70.689(10) ?
Ag1 Cl1 Ag3 . . . 108.235(10) ?
Ag1 Cl1 Ag3 . . 2_676 71.765(10) ?
Ag1 Cl1 Ag2 2_676 . . 70.689(10) ?
Ag1 Cl1 Ag2 2_676 . 2_676 109.311(10) ?
Ag1 Cl1 Ag3 2_676 . . 71.765(10) ?
Ag1 Cl1 Ag3 2_676 . 2_676 108.235(10) ?
Ag2 Cl1 Ag2 . . 2_676 180 ?
Ag2 Cl1 Ag3 . . . 106.581(9) ?
Ag2 Cl1 Ag3 . . 2_676 73.419(9) ?
Ag2 Cl1 Ag3 2_676 . . 73.419(9) ?
Ag2 Cl1 Ag3 2_676 . 2_676 106.581(9) ?
Ag3 Cl1 Ag3 . . 2_676 180 ?
Ag4 Cl2 Ag4 . . 2_576 180 ?
Ag1 S1a Ag4 . . . 92.46(4) ?
Ag1 S1a P1a . . . 107.11(5) ?
Ag4 S1a P1a . . . 118.95(4) ?
Ag2 S2a Ag3 . . 2_676 82.30(3) ?
Ag2 S2a P1a . . . 110.21(6) ?
Ag3 S2a P1a 2_676 . . 103.50(3) ?
Ag2 S1b Ag4 . . . 93.39(3) ?
Ag2 S1b P1b . . . 105.05(5) ?
Ag4 S1b P1b . . . 121.24(5) ?
Ag1 S2b Ag3 2_676 . . 80.49(3) ?
Ag1 S2b P1b 2_676 . . 105.87(6) ?
Ag3 S2b P1b . . . 109.10(5) ?
Ag3 S1c Ag4 . . . 93.95(3) ?
Ag3 S1c P1c . . . 107.32(5) ?
Ag4 S1c P1c . . . 118.77(6) ?
Ag1 S2c Ag2 . . 2_676 79.47(3) ?
Ag1 S2c P1c . . . 109.32(4) ?
Ag2 S2c P1c 2_676 . . 105.76(5) ?
S1a P1a S2a . . . 121.60(7) ?
S1a P1a O1a . . . 107.94(12) ?
S1a P1a O2a . . . 110.71(9) ?
S2a P1a O1a . . . 108.95(10) ?
S2a P1a O2a . . . 103.63(12) ?
O1a P1a O2a . . . 102.32(16) ?
S1b P1b S2b . . . 120.74(5) ?
S1b P1b O1b . . . 108.56(13) ?
S1b P1b O2b . . . 110.56(13) ?
S2b P1b O1b . . . 109.40(12) ?
S2b P1b O2b . . . 103.81(12) ?
O1b P1b O2b . . . 102.16(13) ?
S1c P1c S2c . . . 121.27(6) ?
S1c P1c O1c . . . 108.33(9) ?
S1c P1c O2c . . . 110.50(10) ?
S2c P1c O1c . . . 108.78(12) ?
S2c P1c O2c . . . 104.27(11) ?
O1c P1c O2c . . . 101.99(16) ?
P1a O1a C1a . . . 121.0(3) ?
P1a O2a C4a . . . 124.6(3) ?
P1b O1b C1b . . . 125.7(2) ?
P1b O2b C4b . . . 124.5(3) ?
P1c O1c C1c . . . 122.9(3) ?
P1c O1c C1c' . . . 122.9(3) ?
C1c O1c C1c' . . . 0 ?
P1c O2c C4c . . . 124.26(19) ?
O1a C1a C2a . . . 106.4(4) ?
O1a C1a C3a . . . 106.5(3) ?
O1a C1a H1c1a . . . 114.61 ?
C2a C1a C3a . . . 113.1(3) ?
C2a C1a H1c1a . . . 108.18 ?
C3a C1a H1c1a . . . 108.1 ?
C1a C2a H1c2a . . . 109.47 ?
C1a C2a H2c2a . . . 109.47 ?
C1a C2a H3c2a . . . 109.47 ?
H1c2a C2a H2c2a . . . 109.47 ?
H1c2a C2a H3c2a . . . 109.47 ?
H2c2a C2a H3c2a . . . 109.47 ?
C1a C3a H1c3a . . . 109.47 ?
C1a C3a H2c3a . . . 109.47 ?
C1a C3a H3c3a . . . 109.47 ?
H1c3a C3a H2c3a . . . 109.47 ?
H1c3a C3a H3c3a . . . 109.47 ?
H2c3a C3a H3c3a . . . 109.47 ?
O2a C4a C5a . . . 109.4(2) ?
O2a C4a C6a . . . 105.1(3) ?
O2a C4a H1c4a . . . 113.52 ?
C5a C4a C6a . . . 112.8(4) ?
C5a C4a H1c4a . . . 105.9 ?
C6a C4a H1c4a . . . 110.16 ?
C4a C5a H1c5a . . . 109.47 ?
C4a C5a H2c5a . . . 109.47 ?
C4a C5a H3c5a . . . 109.47 ?
H1c5a C5a H2c5a . . . 109.47 ?
H1c5a C5a H3c5a . . . 109.47 ?
H2c5a C5a H3c5a . . . 109.47 ?
C4a C6a H1c6a . . . 109.47 ?
C4a C6a H2c6a . . . 109.47 ?
C4a C6a H3c6a . . . 109.47 ?
H1c6a C6a H2c6a . . . 109.47 ?
H1c6a C6a H3c6a . . . 109.47 ?
H2c6a C6a H3c6a . . . 109.47 ?
O1b C1b C2b . . . 108.7(4) ?
O1b C1b C3b . . . 106.1(3) ?
O1b C1b H1c1b . . . 113.24 ?
C2b C1b C3b . . . 112.4(5) ?
C2b C1b H1c1b . . . 107.01 ?
C3b C1b H1c1b . . . 109.55 ?
C1b C2b H1c2b . . . 109.47 ?
C1b C2b H2c2b . . . 109.47 ?
C1b C2b H3c2b . . . 109.47 ?
H1c2b C2b H2c2b . . . 109.47 ?
H1c2b C2b H3c2b . . . 109.47 ?
H2c2b C2b H3c2b . . . 109.47 ?
C1b C3b H1c3b . . . 109.47 ?
C1b C3b H2c3b . . . 109.47 ?
C1b C3b H3c3b . . . 109.47 ?
H1c3b C3b H2c3b . . . 109.47 ?
H1c3b C3b H3c3b . . . 109.47 ?
H2c3b C3b H3c3b . . . 109.47 ?
O2b C4b C5b . . . 109.7(4) ?
O2b C4b C6b . . . 105.9(3) ?
O2b C4b H1c4b . . . 112.78 ?
C5b C4b C6b . . . 112.6(3) ?
C5b C4b H1c4b . . . 106.04 ?
C6b C4b H1c4b . . . 109.9 ?
C4b C5b H1c5b . . . 109.47 ?
C4b C5b H2c5b . . . 109.47 ?
C4b C5b H3c5b . . . 109.47 ?
H1c5b C5b H2c5b . . . 109.47 ?
H1c5b C5b H3c5b . . . 109.47 ?
H2c5b C5b H3c5b . . . 109.47 ?
C4b C6b H1c6b . . . 109.47 ?
C4b C6b H2c6b . . . 109.47 ?
C4b C6b H3c6b . . . 109.47 ?
H1c6b C6b H2c6b . . . 109.47 ?
H1c6b C6b H3c6b . . . 109.47 ?
H2c6b C6b H3c6b . . . 109.47 ?
O1c C1c C2c . . . 108.1(4) ?
O1c C1c C3c . . . 112.6(6) ?
O1c C1c H1c1c . . . 108.44 ?
C2c C1c C3c . . . 109.8(6) ?
C2c C1c H1c1c . . . 111.28 ?
C3c C1c H1c1c . . . 106.65 ?
O1c C1c' C2c' . . . 106.5(5) ?
O1c C1c' C3c' . . . 100.4(6) ?
O1c C1c' H1c1c' . . . 116.95 ?
C2c' C1c' C3c' . . . 109.7(7) ?
C2c' C1c' H1c1c' . . . 108.7 ?
C3c' C1c' H1c1c' . . . 114.08 ?
C1c C2c H1c2c . . . 109.47 ?
C1c C2c H2c2c . . . 109.47 ?
C1c C2c H3c2c . . . 109.47 ?
H1c2c C2c H2c2c . . . 109.47 ?
H1c2c C2c H3c2c . . . 109.47 ?
H2c2c C2c H3c2c . . . 109.47 ?
C1c' C2c' H1c2c' . . . 109.47 ?
C1c' C2c' H2c2c' . . . 109.47 ?
C1c' C2c' H3c2c' . . . 109.47 ?
H1c2c' C2c' H2c2c' . . . 109.47 ?
H1c2c' C2c' H3c2c' . . . 109.47 ?
H2c2c' C2c' H3c2c' . . . 109.47 ?
C1c C3c H1c3c . . . 109.47 ?
C1c C3c H2c3c . . . 109.47 ?
C1c C3c H3c3c . . . 109.47 ?
H1c3c C3c H2c3c . . . 109.47 ?
H1c3c C3c H3c3c . . . 109.47 ?
H2c3c C3c H3c3c . . . 109.47 ?
C1c' C3c' H1c3c' . . . 109.47 ?
C1c' C3c' H2c3c' . . . 109.47 ?
C1c' C3c' H3c3c' . . . 109.47 ?
H1c3c' C3c' H2c3c' . . . 109.47 ?
H1c3c' C3c' H3c3c' . . . 109.47 ?
H2c3c' C3c' H3c3c' . . . 109.47 ?
O2c C4c C5c . . . 111.6(4) ?
O2c C4c C6c . . . 104.7(3) ?
O2c C4c H1c4c . . . 112.41 ?
C5c C4c C6c . . . 112.6(4) ?
C5c C4c H1c4c . . . 104.41 ?
C6c C4c H1c4c . . . 111.35 ?
C4c C5c H1c5c . . . 109.47 ?
C4c C5c H2c5c . . . 109.47 ?
C4c C5c H3c5c . . . 109.47 ?
H1c5c C5c H2c5c . . . 109.47 ?
H1c5c C5c H3c5c . . . 109.47 ?
H2c5c C5c H3c5c . . . 109.47 ?
C4c C6c H1c6c . . . 109.47 ?
C4c C6c H2c6c . . . 109.47 ?
C4c C6c H3c6c . . . 109.47 ?
H1c6c C6c H2c6c . . . 109.47 ?
H1c6c C6c H3c6c . . . 109.47 ?
H2c6c C6c H3c6c . . . 109.47 ?

loop_
_geom_bond_atom_site_label_1
_geom_bond_atom_site_label_2
_geom_bond_site_symmetry_1
_geom_bond_site_symmetry_2
_geom_bond_distance
_geom_bond_publ_flag
Ag1 Cl1 . . 2.8017(4) ?
Ag1 S1a . . 2.4955(9) ?
Ag1 S2b . 2_676 2.5485(11) ?
Ag1 S2c . . 2.5205(10) ?
Ag2 Cl1 . . 2.8008(4) ?
Ag2 S2a . . 2.5250(12) ?
Ag2 S1b . . 2.4906(11) ?
Ag2 S2c . 2_676 2.5496(11) ?
Ag3 Cl1 . . 2.7864(4) ?
Ag3 S2a . 2_676 2.5502(9) ?
Ag3 S2b . . 2.5213(8) ?
Ag3 S1c . . 2.4943(11) ?
Ag4 Cl2 . . 2.5638(4) ?
Ag4 S1a . . 2.5821(12) ?
Ag4 S1b . . 2.6009(9) ?
Ag4 S1c . . 2.5763(10) ?
S1a P1a . . 2.0103(14) ?
S2a P1a . . 2.0100(15) ?
S1b P1b . . 2.0092(16) ?
S2b P1b . . 2.0119(13) ?
S1c P1c . . 2.0075(9) ?
S2c P1c . . 2.0130(15) ?
P1a O1a . . 1.581(3) ?
P1a O2a . . 1.572(3) ?
P1b O1b . . 1.578(3) ?
P1b O2b . . 1.572(2) ?
P1c O1c . . 1.577(3) ?
P1c O2c . . 1.574(3) ?
O1a C1a . . 1.478(5) ?
O2a C4a . . 1.479(5) ?
O1b C1b . . 1.472(5) ?
O2b C4b . . 1.472(4) ?
O1c C1c . . 1.465(6) ?
O1c C1c' . . 1.465(6) ?
O2c C4c . . 1.477(6) ?
C1a C2a . . 1.505(5) ?
C1a C3a . . 1.499(7) ?
C1a H1c1a . . 0.96 ?
C2a H1c2a . . 0.96 ?
C2a H2c2a . . 0.96 ?
C2a H3c2a . . 0.96 ?
C3a H1c3a . . 0.96 ?
C3a H2c3a . . 0.96 ?
C3a H3c3a . . 0.96 ?
C4a C5a . . 1.503(7) ?
C4a C6a . . 1.506(5) ?
C4a H1c4a . . 0.96 ?
C5a H1c5a . . 0.96 ?
C5a H2c5a . . 0.96 ?
C5a H3c5a . . 0.96 ?
C6a H1c6a . . 0.96 ?
C6a H2c6a . . 0.96 ?
C6a H3c6a . . 0.96 ?
C1b C2b . . 1.510(7) ?
C1b C3b . . 1.497(6) ?
C1b H1c1b . . 0.96 ?
C2b H1c2b . . 0.96 ?
C2b H2c2b . . 0.96 ?
C2b H3c2b . . 0.96 ?
C3b H1c3b . . 0.96 ?
C3b H2c3b . . 0.96 ?
C3b H3c3b . . 0.96 ?
C4b C5b . . 1.522(7) ?
C4b C6b . . 1.490(7) ?
C4b H1c4b . . 0.96 ?
C5b H1c5b . . 0.96 ?
C5b H2c5b . . 0.96 ?
C5b H3c5b . . 0.96 ?
C6b H1c6b . . 0.96 ?
C6b H2c6b . . 0.96 ?
C6b H3c6b . . 0.96 ?
C1c C2c . . 1.534(8) ?
C1c C3c . . 1.492(10) ?
C1c H1c1c . . 0.96 ?
C1c' C2c' . . 1.488(10) ?
C1c' C3c' . . 1.576(14) ?
C1c' H1c1c' . . 0.96 ?
C2c H1c2c . . 0.96 ?
C2c H2c2c . . 0.96 ?
C2c H3c2c . . 0.96 ?
C2c' H1c2c' . . 0.96 ?
C2c' H2c2c' . . 0.96 ?
C2c' H3c2c' . . 0.96 ?
C3c H1c3c . . 0.96 ?
C3c H2c3c . . 0.96 ?
C3c H3c3c . . 0.96 ?
C3c' H1c3c' . . 0.96 ?
C3c' H2c3c' . . 0.96 ?
C3c' H3c3c' . . 0.96 ?
C4c C5c . . 1.502(7) ?
C4c C6c . . 1.508(6) ?
C4c H1c4c . . 0.96 ?
C5c H1c5c . . 0.96 ?
C5c H2c5c . . 0.96 ?
C5c H3c5c . . 0.96 ?
C6c H1c6c . . 0.96 ?
C6c H2c6c . . 0.96 ?
C6c H3c6c . . 0.96 ?

loop_
_geom_hbond_atom_site_label_D
_geom_hbond_atom_site_label_H
_geom_hbond_atom_site_label_A
_geom_hbond_site_symmetry_D
_geom_hbond_site_symmetry_H
_geom_hbond_site_symmetry_A
_geom_hbond_distance_DH
_geom_hbond_distance_HA
_geom_hbond_distance_DA
_geom_hbond_angle_DHA
_geom_hbond_publ_flag
? ? ? ? ? ? ? ? ? ? ?

loop_
_geom_torsion_atom_site_label_1
_geom_torsion_atom_site_label_2
_geom_torsion_atom_site_label_3
_geom_torsion_atom_site_label_4
_geom_torsion_site_symmetry_1
_geom_torsion_site_symmetry_2
_geom_torsion_site_symmetry_3
_geom_torsion_site_symmetry_4
_geom_torsion
_geom_torsion_publ_flag
? ? ? ? ? ? ? ? ? ?

loop_
_restr_angle_atom_site_label_1
_restr_angle_site_symmetry_1
_restr_angle_atom_site_label_2
_restr_angle_site_symmetry_2
_restr_angle_atom_site_label_3
_restr_angle_site_symmetry_3
_restr_angle_target
_restr_angle_target_weight_param
C2c . C1c . C3c . 109.47 0.1
C2c' . C1c . C3c' . 109.47 0.1

loop_
_restr_distance_atom_site_label_1
_restr_distance_site_symmetry_1
_restr_distance_atom_site_label_2
_restr_distance_site_symmetry_2
_restr_distance_target
_restr_distance_target_weight_param
? ? ? ? ? ?

loop_
_restr_equal_angle_atom_site_label_1
_restr_equal_angle_site_symmetry_1
_restr_equal_angle_atom_site_label_2
_restr_equal_angle_site_symmetry_2
_restr_equal_angle_atom_site_label_3
_restr_equal_angle_site_symmetry_3
_restr_equal_angle_class_class_id
_restr_equal_angle_class_target_weight_param
? ? ? ? ? ? ? ?

loop_
_restr_equal_distance_atom_site_label_1
_restr_equal_distance_site_symmetry_1
_restr_equal_distance_atom_site_label_2
_restr_equal_distance_site_symmetry_2
_restr_equal_distance_class_class_id
_restr_equal_distance_class_target_weight_param
C1c . C2c . 1 0.01
C1c . C3c . 1 0.01
C1c . C2c' . 1 0.01
C1c . C3c' . 1 0.01

loop_
_restr_equal_torsion_atom_site_label_1
_restr_equal_torsion_site_symmetry_1
_restr_equal_torsion_atom_site_label_2
_restr_equal_torsion_site_symmetry_2
_restr_equal_torsion_atom_site_label_3
_restr_equal_torsion_site_symmetry_3
_restr_equal_torsion_atom_site_label_4
_restr_equal_torsion_site_symmetry_4
_restr_equal_torsion_class_class_id
_restr_equal_torsion_class_target_weight_param
? ? ? ? ? ? ? ? ? ?

loop_
_restr_torsion_atom_site_label_1
_restr_torsion_site_symmetry_1
_restr_torsion_atom_site_label_2
_restr_torsion_site_symmetry_2
_restr_torsion_atom_site_label_3
_restr_torsion_site_symmetry_3
_restr_torsion_atom_site_label_4
_restr_torsion_site_symmetry_4
_restr_torsion_angle_target
_restr_torsion_weight_param
? ? ? ? ? ? ? ? ? ?

loop_
_twin_individual_id
_twin_individual_mass_fraction_refined
_twin_individual_twin_matrix_11
_twin_individual_twin_matrix_12
_twin_individual_twin_matrix_13
_twin_individual_twin_matrix_21
_twin_individual_twin_matrix_22
_twin_individual_twin_matrix_23
_twin_individual_twin_matrix_31
_twin_individual_twin_matrix_32
_twin_individual_twin_matrix_33
? ? ? ? ? ? ? ? ? ? ?
